data_7051657
loop_
_publ_author_name
'Kowalski, K.'
'Long, N. J.'
'Kuimova, M. K.'
'Kornyshev, A. A.'
'Taylor, A. G.'
'White, A. J. P.'

_publ_section_title
;
 Synthesis and characterisation of substituted
 diphenylamines---charge-transfer, donor--acceptor systems localised at
 water--oil interfaces
;
_journal_issue 3
_journal_name_full 'New Journal of Chemistry'
_journal_page_first 598
_journal_paper_doi 10.1039/b818110a
_journal_volume 33
_journal_year 2009
_chemical_formula_moiety 'C24 H18 N2 O2'
_chemical_formula_sum 'C24 H18 N2 O2'
_chemical_formula_weight 366.40
_chemical_name_systematic
;
?
;
_space_group_IT_number 14
_symmetry_cell_setting monoclinic
_symmetry_space_group_name_Hall '-P 2ybc'
_symmetry_space_group_name_H-M 'P 1 21/c 1'
_atom_sites_solution_hydrogens geom
_atom_sites_solution_primary direct
_atom_sites_solution_secondary difmap
_audit_creation_method SHELXL-97
_cell_angle_alpha 90
_cell_angle_beta 104.763(2)
_cell_angle_gamma 90
_cell_formula_units_Z 4
_cell_length_a 13.3702(3)
_cell_length_b 15.0329(3)
_cell_length_c 9.6952(2)
_cell_measurement_reflns_used 9597
_cell_measurement_temperature 173(2)
_cell_measurement_theta_max 32.5824
_cell_measurement_theta_min 4.0278
_cell_volume 1884.34(7)
_computing_cell_refinement 'CrysAlis RED, Oxford Diffraction Ltd'
_computing_data_collection 'CrysAlis CCD, Oxford Diffraction Ltd'
_computing_data_reduction 'CrysAlis RED, Oxford Diffraction Ltd'
_computing_molecular_graphics 'Bruker SHELXTL'
_computing_publication_material 'Bruker SHELXTL'
_computing_structure_refinement 'SHELXL-97 (Sheldrick, 1997)'
_computing_structure_solution 'SHELXS-97 (Sheldrick, 1990)'
_diffrn_ambient_temperature 173(2)
_diffrn_detector_area_resol_mean 15.9863
_diffrn_measured_fraction_theta_full 0.989
_diffrn_measured_fraction_theta_max 0.919
_diffrn_measurement_device_type 'OD Xcalibur 3'
_diffrn_measurement_method 'omega scans'
_diffrn_radiation_monochromator graphite
_diffrn_radiation_source 'Enhance (Mo) X-ray Source'
_diffrn_radiation_type MoK\a
_diffrn_radiation_wavelength 0.71073
_diffrn_reflns_av_R_equivalents 0.0202
_diffrn_reflns_av_sigmaI/netI 0.0247
_diffrn_reflns_limit_h_max 20
_diffrn_reflns_limit_h_min -11
_diffrn_reflns_limit_k_max 21
_diffrn_reflns_limit_k_min -22
_diffrn_reflns_limit_l_max 14
_diffrn_reflns_limit_l_min -14
_diffrn_reflns_number 17901
_diffrn_reflns_theta_full 31.00
_diffrn_reflns_theta_max 32.64
_diffrn_reflns_theta_min 4.04
_diffrn_standards_number 0
_exptl_absorpt_coefficient_mu 0.083
_exptl_absorpt_correction_T_max 1.00000
_exptl_absorpt_correction_T_min 0.84222
_exptl_absorpt_correction_type multi-scan
_exptl_absorpt_process_details
;
CrysAlis RED, Oxford Diffraction Ltd.,
Version 1.171.32.5 (release 08-05-2007 CrysAlis171 .NET)
(compiled May 8 2007,13:10:02)
Empirical absorption correction using spherical harmonics,
implemented in SCALE3 ABSPACK scaling algorithm.
;
_exptl_crystal_colour Orange
_exptl_crystal_density_diffrn 1.292
_exptl_crystal_density_method 'not measured'
_exptl_crystal_description 'blocky needles'
_exptl_crystal_F_000 768
_exptl_crystal_size_max 0.32
_exptl_crystal_size_mid 0.28
_exptl_crystal_size_min 0.27
_refine_diff_density_max 0.316
_refine_diff_density_min -0.308
_refine_diff_density_rms 0.040
_refine_ls_extinction_method none
_refine_ls_goodness_of_fit_ref 1.133
_refine_ls_hydrogen_treatment constr
_refine_ls_matrix_type full
_refine_ls_number_parameters 253
_refine_ls_number_reflns 6348
_refine_ls_number_restraints 0
_refine_ls_restrained_S_all 1.133
_refine_ls_R_factor_all 0.0645
_refine_ls_R_factor_gt 0.0447
_refine_ls_shift/su_max 0.001
_refine_ls_shift/su_mean 0.000
_refine_ls_structure_factor_coef Fsqd
_refine_ls_weighting_details 'calc w=1/[\s^2^(Fo^2^)+(0.0723P)^2^+0.1669P] where P=(Fo^2^+2Fc^2^)/3'
_refine_ls_weighting_scheme calc
_refine_ls_wR_factor_gt 0.1306
_refine_ls_wR_factor_ref 0.1426
_reflns_number_gt 4504
_reflns_number_total 6348
_reflns_threshold_expression >2sigma(I)
_cod_data_source_file b818110a.txt
_cod_data_source_block Compound_3
_cod_depositor_comments
;
The following automatic conversions were performed:
'_symmetry_cell_setting' value 'Monoclinic' changed to 'monoclinic'
according to '/home/saulius/struct/CIF-dictionaries/cif_core.dic'
dictionary named 'cif_core.dic' version 2.4.1 from 2010-06-29.

Automatic conversion script
Id: cif_fix_enum 1527 2010-12-29 10:47:43Z saulius 
;
_cod_original_sg_symbol_H-M P2(1)/c
_cod_database_code 7051657

loop_
_symmetry_equiv_pos_as_xyz
'x, y, z'
'-x, y+1/2, -z+1/2'
'-x, -y, -z'
'x, -y-1/2, z-1/2'

loop_
_atom_site_label
_atom_site_type_symbol
_atom_site_fract_x
_atom_site_fract_y
_atom_site_fract_z
_atom_site_U_iso_or_equiv
_atom_site_adp_type
_atom_site_occupancy
_atom_site_symmetry_multiplicity
_atom_site_calc_flag
_atom_site_refinement_flags
_atom_site_disorder_assembly
_atom_site_disorder_group
N1 N 0.36381(7) 0.83257(6) 0.68217(10) 0.0360(2) Uani 1 1 d . . .
C2 C 0.31476(8) 0.75032(6) 0.64322(11) 0.02999(19) Uani 1 1 d . . .
C3 C 0.33843(8) 0.67712(7) 0.73574(10) 0.0320(2) Uani 1 1 d . . .
H3A H 0.3890 0.6831 0.8240 0.038 Uiso 1 1 calc R . .
C4 C 0.28888(8) 0.59631(6) 0.69978(10) 0.0309(2) Uani 1 1 d . . .
H4A H 0.3060 0.5478 0.7642 0.037 Uiso 1 1 calc R . .
C5 C 0.21397(7) 0.58450(6) 0.57040(10) 0.02713(18) Uani 1 1 d . . .
C6 C 0.19373(7) 0.65700(6) 0.47716(10) 0.02924(19) Uani 1 1 d . . .
H6A H 0.1451 0.6504 0.3874 0.035 Uiso 1 1 calc R . .
C7 C 0.24255(8) 0.73817(6) 0.51184(10) 0.0305(2) Uani 1 1 d . . .
H7A H 0.2269 0.7861 0.4459 0.037 Uiso 1 1 calc R . .
C8 C 0.15773(7) 0.49955(6) 0.53427(10) 0.02699(18) Uani 1 1 d . . .
C9 C 0.14672(8) 0.44088(7) 0.64130(11) 0.0331(2) Uani 1 1 d . . .
H9A H 0.1742 0.4568 0.7384 0.040 Uiso 1 1 calc R . .
C10 C 0.09658(8) 0.35998(7) 0.60902(11) 0.0340(2) Uani 1 1 d . . .
H10A H 0.0909 0.3201 0.6827 0.041 Uiso 1 1 calc R . .
C11 C 0.05504(7) 0.33859(6) 0.46760(11) 0.0311(2) Uani 1 1 d . . .
C12 C 0.06114(9) 0.39537(7) 0.35820(11) 0.0381(2) Uani 1 1 d . . .
H12A H 0.0305 0.3801 0.2616 0.046 Uiso 1 1 calc R . .
C13 C 0.11315(9) 0.47530(7) 0.39273(11) 0.0357(2) Uani 1 1 d . . .
H13A H 0.1186 0.5146 0.3183 0.043 Uiso 1 1 calc R . .
C14 C 0.32111(8) 0.91504(6) 0.62469(11) 0.0322(2) Uani 1 1 d . . .
C15 C 0.21526(9) 0.93181(7) 0.59333(12) 0.0362(2) Uani 1 1 d . . .
H15A H 0.1691 0.8864 0.6065 0.043 Uiso 1 1 calc R . .
C16 C 0.17705(10) 1.01467(8) 0.54283(12) 0.0416(3) Uani 1 1 d . . .
H16A H 0.1047 1.0255 0.5210 0.050 Uiso 1 1 calc R . .
C17 C 0.24314(11) 1.08181(7) 0.52387(12) 0.0446(3) Uani 1 1 d . . .
H17A H 0.2165 1.1386 0.4902 0.054 Uiso 1 1 calc R . .
C18 C 0.34825(11) 1.06543(7) 0.55433(13) 0.0442(3) Uani 1 1 d . . .
H18A H 0.3940 1.1112 0.5414 0.053 Uiso 1 1 calc R . .
C19 C 0.38760(9) 0.98251(7) 0.60374(12) 0.0382(2) Uani 1 1 d . . .
H19A H 0.4599 0.9717 0.6233 0.046 Uiso 1 1 calc R . .
C20 C 0.45881(8) 0.83592(6) 0.79087(12) 0.0351(2) Uani 1 1 d . . .
C21 C 0.46314(10) 0.87917(8) 0.91772(13) 0.0445(3) Uani 1 1 d . . .
H21A H 0.4029 0.9054 0.9353 0.053 Uiso 1 1 calc R . .
C22 C 0.55815(14) 0.88356(10) 1.01987(16) 0.0658(5) Uani 1 1 d . . .
H22A H 0.5630 0.9135 1.1076 0.079 Uiso 1 1 calc R . .
C23 C 0.64530(12) 0.84440(11) 0.9934(2) 0.0797(6) Uani 1 1 d . . .
H23A H 0.7096 0.8476 1.0631 0.096 Uiso 1 1 calc R . .
C24 C 0.63898(11) 0.80145(10) 0.8680(2) 0.0742(6) Uani 1 1 d . . .
H24A H 0.6989 0.7743 0.8509 0.089 Uiso 1 1 calc R . .
C25 C 0.54668(10) 0.79711(8) 0.76576(18) 0.0525(3) Uani 1 1 d . . .
H25A H 0.5430 0.7676 0.6780 0.063 Uiso 1 1 calc R . .
N26 N 0.00388(7) 0.25249(6) 0.43283(11) 0.0369(2) Uani 1 1 d . . .
O27 O 0.01556(8) 0.19576(5) 0.52635(11) 0.0519(2) Uani 1 1 d . . .
O28 O -0.04867(9) 0.24059(7) 0.31063(10) 0.0588(3) Uani 1 1 d . . .

loop_
_atom_site_aniso_label
_atom_site_aniso_U_11
_atom_site_aniso_U_22
_atom_site_aniso_U_33
_atom_site_aniso_U_23
_atom_site_aniso_U_13
_atom_site_aniso_U_12
N1 0.0354(4) 0.0244(4) 0.0435(5) -0.0001(3) 0.0012(4) -0.0035(3)
C2 0.0302(4) 0.0259(4) 0.0340(5) -0.0016(3) 0.0083(4) -0.0024(3)
C3 0.0319(5) 0.0302(5) 0.0306(5) -0.0006(4) 0.0021(4) -0.0040(4)
C4 0.0333(5) 0.0274(4) 0.0295(4) 0.0021(3) 0.0033(4) -0.0024(3)
C5 0.0282(4) 0.0260(4) 0.0268(4) -0.0008(3) 0.0063(3) -0.0013(3)
C6 0.0308(4) 0.0306(4) 0.0256(4) 0.0000(3) 0.0058(3) -0.0002(3)
C7 0.0349(5) 0.0274(4) 0.0293(4) 0.0026(3) 0.0081(4) 0.0000(3)
C8 0.0262(4) 0.0270(4) 0.0273(4) -0.0016(3) 0.0059(3) -0.0007(3)
C9 0.0370(5) 0.0332(5) 0.0269(4) -0.0007(4) 0.0043(4) -0.0057(4)
C10 0.0358(5) 0.0317(5) 0.0335(5) 0.0020(4) 0.0072(4) -0.0052(4)
C11 0.0281(4) 0.0285(4) 0.0374(5) -0.0067(4) 0.0094(4) -0.0037(3)
C12 0.0438(6) 0.0396(6) 0.0293(5) -0.0071(4) 0.0065(4) -0.0087(4)
C13 0.0439(6) 0.0352(5) 0.0269(5) -0.0004(4) 0.0070(4) -0.0080(4)
C14 0.0385(5) 0.0263(4) 0.0315(5) -0.0019(3) 0.0081(4) -0.0019(4)
C15 0.0388(5) 0.0332(5) 0.0379(5) -0.0003(4) 0.0119(4) 0.0005(4)
C16 0.0464(6) 0.0374(5) 0.0390(6) -0.0020(4) 0.0073(5) 0.0070(5)
C17 0.0617(8) 0.0304(5) 0.0365(6) 0.0017(4) 0.0031(5) 0.0035(5)
C18 0.0573(7) 0.0316(5) 0.0410(6) 0.0022(4) 0.0076(5) -0.0096(5)
C19 0.0411(6) 0.0325(5) 0.0397(5) -0.0005(4) 0.0080(4) -0.0065(4)
C20 0.0294(5) 0.0258(4) 0.0473(6) 0.0024(4) 0.0045(4) -0.0050(4)
C21 0.0484(6) 0.0380(6) 0.0431(6) 0.0030(5) 0.0044(5) -0.0091(5)
C22 0.0790(11) 0.0497(7) 0.0514(8) 0.0116(6) -0.0149(7) -0.0279(7)
C23 0.0440(8) 0.0542(8) 0.1147(15) 0.0392(9) -0.0281(8) -0.0220(7)
C24 0.0310(6) 0.0454(7) 0.1376(17) 0.0212(9) 0.0057(8) -0.0046(5)
C25 0.0373(6) 0.0352(6) 0.0868(10) 0.0024(6) 0.0189(6) -0.0011(5)
N26 0.0351(4) 0.0335(4) 0.0449(5) -0.0112(4) 0.0152(4) -0.0073(3)
O27 0.0554(5) 0.0302(4) 0.0658(6) 0.0031(4) 0.0077(4) -0.0051(4)
O28 0.0715(7) 0.0619(6) 0.0430(5) -0.0196(4) 0.0147(4) -0.0349(5)

loop_
_atom_type_symbol
_atom_type_description
_atom_type_scat_dispersion_real
_atom_type_scat_dispersion_imag
_atom_type_scat_source
C C 0.0033 0.0016 'International Tables Vol C Tables 4.2.6.8 and 6.1.1.4'
H H 0.0000 0.0000 'International Tables Vol C Tables 4.2.6.8 and 6.1.1.4'
N N 0.0061 0.0033 'International Tables Vol C Tables 4.2.6.8 and 6.1.1.4'
O O 0.0106 0.0060 'International Tables Vol C Tables 4.2.6.8 and 6.1.1.4'

loop_
_geom_angle_atom_site_label_1
_geom_angle_atom_site_label_2
_geom_angle_atom_site_label_3
_geom_angle
_geom_angle_site_symmetry_1
_geom_angle_site_symmetry_3
_geom_angle_publ_flag
C2 N1 C14 123.36(8) . . ?
C2 N1 C20 119.68(8) . . ?
C14 N1 C20 116.86(8) . . ?
C7 C2 C3 118.03(8) . . ?
C7 C2 N1 121.70(9) . . ?
C3 C2 N1 120.27(9) . . ?
C4 C3 C2 120.74(9) . . ?
C3 C4 C5 121.53(9) . . ?
C6 C5 C4 117.13(8) . . ?
C6 C5 C8 121.16(8) . . ?
C4 C5 C8 121.70(8) . . ?
C7 C6 C5 121.92(9) . . ?
C6 C7 C2 120.59(9) . . ?
C9 C8 C13 117.70(9) . . ?
C9 C8 C5 120.84(8) . . ?
C13 C8 C5 121.46(8) . . ?
C10 C9 C8 121.51(9) . . ?
C11 C10 C9 118.56(9) . . ?
C10 C11 C12 122.14(9) . . ?
C10 C11 N26 118.77(9) . . ?
C12 C11 N26 119.08(9) . . ?
C11 C12 C13 118.35(9) . . ?
C12 C13 C8 121.70(9) . . ?
C15 C14 C19 119.05(10) . . ?
C15 C14 N1 121.93(9) . . ?
C19 C14 N1 118.97(10) . . ?
C16 C15 C14 120.13(10) . . ?
C17 C16 C15 120.75(11) . . ?
C18 C17 C16 119.36(11) . . ?
C17 C18 C19 120.55(11) . . ?
C18 C19 C14 120.15(11) . . ?
C21 C20 C25 120.63(11) . . ?
C21 C20 N1 120.09(10) . . ?
C25 C20 N1 119.26(11) . . ?
C20 C21 C22 118.53(14) . . ?
C23 C22 C21 120.22(16) . . ?
C24 C23 C22 120.20(13) . . ?
C23 C24 C25 120.48(16) . . ?
C24 C25 C20 119.92(15) . . ?
O27 N26 O28 123.15(9) . . ?
O27 N26 C11 118.78(9) . . ?
O28 N26 C11 118.08(9) . . ?

loop_
_geom_bond_atom_site_label_1
_geom_bond_atom_site_label_2
_geom_bond_distance
_geom_bond_site_symmetry_2
_geom_bond_publ_flag
N1 C2 1.4055(12) . ?
N1 C14 1.4182(13) . ?
N1 C20 1.4298(13) . ?
C2 C7 1.4004(14) . ?
C2 C3 1.4039(14) . ?
C3 C4 1.3850(13) . ?
C4 C5 1.4029(13) . ?
C5 C6 1.3977(13) . ?
C5 C8 1.4779(13) . ?
C6 C7 1.3843(13) . ?
C8 C9 1.3980(13) . ?
C8 C13 1.3980(13) . ?
C9 C10 1.3854(14) . ?
C10 C11 1.3798(14) . ?
C11 C12 1.3800(15) . ?
C11 N26 1.4628(12) . ?
C12 C13 1.3859(14) . ?
C14 C15 1.3927(15) . ?
C14 C19 1.3972(14) . ?
C15 C16 1.3874(15) . ?
C16 C17 1.3842(18) . ?
C17 C18 1.3826(19) . ?
C18 C19 1.3898(16) . ?
C20 C21 1.3792(17) . ?
C20 C25 1.3877(17) . ?
C21 C22 1.3992(19) . ?
C22 C23 1.386(3) . ?
C23 C24 1.361(3) . ?
C24 C25 1.373(2) . ?
N26 O27 1.2253(13) . ?
N26 O28 1.2268(13) . ?
